data_7705554
loop_
_publ_author_name
'R\"osch, Andreas'
'Herzog, Christoph M.'
'Schreiner, Simon H. F.'
'G\"orls, Helmar'
'Kretschmer, Robert'

_publ_section_title
;
 Ditopic bis(<i>N</i>,<i>N</i>',<i>N</i>'-substituted 1,2-ethanediamine)
 ligands: synthesis and coordination chemistry.
;
_journal_issue 39
_journal_name_full 'Dalton transactions (Cambridge, England : 2003)'
_journal_page_first 13818
_journal_page_last 13828
_journal_paper_doi 10.1039/d0dt03124k
_journal_volume 49
_journal_year 2020
_chemical_formula_moiety 'C28 H44 N4 Zn2'
_chemical_formula_sum 'C28 H44 N4 Zn2'
_chemical_formula_weight 567.41
_space_group_crystal_system triclinic
_space_group_IT_number 2
_space_group_name_Hall '-P 1'
_space_group_name_H-M_alt 'P -1'
_atom_sites_solution_hydrogens geom
_audit_creation_method SHELXL-2018/3
_audit_update_record
;
2020-08-31 deposited with the CCDC.	2020-09-24 downloaded from the CCDC.
;
_cell_angle_alpha 104.387(3)
_cell_angle_beta 90.487(3)
_cell_angle_gamma 109.209(3)
_cell_formula_units_Z 2
_cell_length_a 9.2946(3)
_cell_length_b 10.3097(3)
_cell_length_c 15.5461(6)
_cell_measurement_reflns_used 17904
_cell_measurement_temperature 123(2)
_cell_measurement_theta_max 73.670
_cell_measurement_theta_min 4.712
_cell_volume 1355.99(9)
_computing_cell_refinement 'CrysAlisPro 1.171.38.43 (Rigaku OD, 2015)'
_computing_data_collection 'CrysAlisPro 1.171.38.43 (Rigaku OD, 2015)'
_computing_data_reduction 'CrysAlisPro 1.171.38.43 (Rigaku OD, 2015)'
_computing_molecular_graphics SHELXTL/PC
_computing_publication_material 'SHELXL-2018/3 (Sheldrick, 2018)'
_computing_structure_refinement 'SHELXL-2018/3 (Sheldrick, 2018)'
_computing_structure_solution 'SHELXT 2014/5 (Sheldrick, 2014)'
_diffrn_ambient_temperature 123(2)
_diffrn_measured_fraction_theta_full 0.995
_diffrn_measured_fraction_theta_max 0.969
_diffrn_measurement_device_type 'Xcalibur, AtlasS2, Gemini ultra'
_diffrn_measurement_method '\w scans'
_diffrn_radiation_type CuK\a
_diffrn_radiation_wavelength 1.54184
_diffrn_reflns_av_R_equivalents 0.0322
_diffrn_reflns_av_unetI/netI 0.0297
_diffrn_reflns_Laue_measured_fraction_full 0.995
_diffrn_reflns_Laue_measured_fraction_max 0.969
_diffrn_reflns_limit_h_max 11
_diffrn_reflns_limit_h_min -11
_diffrn_reflns_limit_k_max 12
_diffrn_reflns_limit_k_min -12
_diffrn_reflns_limit_l_max 19
_diffrn_reflns_limit_l_min -17
_diffrn_reflns_number 17904
_diffrn_reflns_point_group_measured_fraction_full 0.995
_diffrn_reflns_point_group_measured_fraction_max 0.969
_diffrn_reflns_theta_full 67.684
_diffrn_reflns_theta_max 73.670
_diffrn_reflns_theta_min 4.712
_diffrn_source 'micro-focus sealed X-ray tube'
_exptl_absorpt_coefficient_mu 2.333
_exptl_absorpt_correction_T_max 1.00000
_exptl_absorpt_correction_T_min 0.76711
_exptl_absorpt_correction_type multi-scan
_exptl_absorpt_process_details
; 
CrysAlisPro 1.171.38.43 (Rigaku Oxford Diffraction, 2015) 
Numerical absorption correction based on gaussian integration over 
   a multifaceted crystal model 
Empirical absorption correction using spherical harmonics, 
 implemented in SCALE3 ABSPACK scaling algorithm. 
;
_exptl_crystal_colour colourless
_exptl_crystal_density_diffrn 1.390
_exptl_crystal_density_method 'not measured'
_exptl_crystal_description prism
_exptl_crystal_F_000 600
_exptl_crystal_size_max 0.104
_exptl_crystal_size_mid 0.102
_exptl_crystal_size_min 0.086
_refine_diff_density_max 0.342
_refine_diff_density_min -0.447
_refine_diff_density_rms 0.055
_refine_ls_extinction_method none
_refine_ls_goodness_of_fit_ref 1.044
_refine_ls_hydrogen_treatment constr
_refine_ls_matrix_type full
_refine_ls_number_parameters 324
_refine_ls_number_reflns 5320
_refine_ls_number_restraints 0
_refine_ls_restrained_S_all 1.044
_refine_ls_R_factor_all 0.0334
_refine_ls_R_factor_gt 0.0277
_refine_ls_shift/su_max 0.002
_refine_ls_shift/su_mean 0.000
_refine_ls_structure_factor_coef Fsqd
_refine_ls_weighting_details 'w=1/[\s^2^(Fo^2^)+(0.0322P)^2^+0.4823P] where P=(Fo^2^+2Fc^2^)/3'
_refine_ls_weighting_scheme calc
_refine_ls_wR_factor_gt 0.0674
_refine_ls_wR_factor_ref 0.0706
_reflns_Friedel_coverage 0.000
_reflns_number_gt 4628
_reflns_number_total 5320
_reflns_threshold_expression 'I > 2\s(I)'
_cod_data_source_file d0dt03124k2.cif
_cod_data_source_block FO7249_2aZnEt
_cod_depositor_comments 'Adding full bibliography for 7705549--7705563.cif.'
_cod_original_cell_volume 1355.99(8)
_cod_database_code 7705554
_shelx_shelxl_version_number 2018/3
_shelx_space_group_comment
; 
The symmetry employed for this shelxl refinement is uniquely defined 
by the following loop, which should always be used as a source of 
symmetry information in preference to the above space-group names. 
They are only intended as comments. 
;
_shelx_estimated_absorpt_t_min 0.793
_shelx_estimated_absorpt_t_max 0.825

loop_
_space_group_symop_operation_xyz
'x, y, z'
'-x, -y, -z'

loop_
_atom_site_label
_atom_site_type_symbol
_atom_site_fract_x
_atom_site_fract_y
_atom_site_fract_z
_atom_site_U_iso_or_equiv
_atom_site_adp_type
_atom_site_occupancy
_atom_site_site_symmetry_order
_atom_site_calc_flag
_atom_site_refinement_flags_posn
_atom_site_refinement_flags_adp
_atom_site_refinement_flags_occupancy
_atom_site_disorder_assembly
_atom_site_disorder_group
Zn1 Zn 0.30174(3) -0.03358(2) 0.64728(2) 0.02157(7) Uani 1 1 d . . . . .
Zn2 Zn 0.66688(2) 0.57089(2) 0.86129(2) 0.02053(7) Uani 1 1 d . . . . .
N1 N 0.29616(16) -0.16459(14) 0.71460(10) 0.0200(3) Uani 1 1 d . . . . .
N2 N 0.47868(16) 0.12181(14) 0.75253(10) 0.0192(3) Uani 1 1 d . . . . .
N3 N 0.49289(15) 0.41093(14) 0.75876(10) 0.0184(3) Uani 1 1 d . . . . .
N4 N 0.68044(16) 0.69226(14) 0.78559(10) 0.0199(3) Uani 1 1 d . . . . .
C1 C 0.19632(18) -0.30598(17) 0.69830(12) 0.0189(3) Uani 1 1 d . . . . .
C2 C 0.18247(19) -0.39968(18) 0.61212(12) 0.0220(4) Uani 1 1 d . . . . .
C3 C 0.0889(2) -0.54221(19) 0.59507(13) 0.0256(4) Uani 1 1 d . . . . .
H3 H 0.078836 -0.603770 0.536951 0.031 Uiso 1 1 calc R U . . .
C4 C 0.0104(2) -0.59596(19) 0.66105(14) 0.0290(4) Uani 1 1 d . . . . .
H4 H -0.048797 -0.694243 0.649389 0.035 Uiso 1 1 calc R U . . .
C5 C 0.0198(2) -0.50366(19) 0.74437(13) 0.0255(4) Uani 1 1 d . . . . .
H5 H -0.035103 -0.539580 0.789566 0.031 Uiso 1 1 calc R U . . .
C6 C 0.10818(19) -0.35887(18) 0.76360(12) 0.0211(3) Uani 1 1 d . . . . .
C7 C 0.2710(2) -0.3504(2) 0.53898(13) 0.0284(4) Uani 1 1 d . . . . .
H7A H 0.261852 -0.433023 0.488884 0.043 Uiso 1 1 calc R U . . .
H7B H 0.378998 -0.300478 0.561515 0.043 Uiso 1 1 calc R U . . .
H7C H 0.229786 -0.285706 0.518804 0.043 Uiso 1 1 calc R U . . .
C8 C 0.0963(2) -0.2630(2) 0.85168(13) 0.0255(4) Uani 1 1 d . . . . .
H8A H 0.003916 -0.310693 0.877097 0.038 Uiso 1 1 calc R U . . .
H8B H 0.090771 -0.173996 0.842554 0.038 Uiso 1 1 calc R U . . .
H8C H 0.186633 -0.241851 0.892723 0.038 Uiso 1 1 calc R U . . .
C9 C 0.39389(19) -0.10186(17) 0.79894(12) 0.0216(3) Uani 1 1 d . . . . .
H9A H 0.429529 -0.174228 0.814823 0.026 Uiso 1 1 calc R U . . .
H9AB H 0.335371 -0.068262 0.847186 0.026 Uiso 1 1 calc R U . . .
C10 C 0.53003(19) 0.02212(17) 0.78898(13) 0.0229(4) Uani 1 1 d . . . . .
H10A H 0.589271 0.073561 0.847850 0.027 Uiso 1 1 calc R U . . .
H10B H 0.597883 -0.014193 0.748433 0.027 Uiso 1 1 calc R U . . .
C11 C 0.61397(19) 0.22747(17) 0.73071(13) 0.0222(4) Uani 1 1 d . . . . .
H11A H 0.667555 0.177681 0.686648 0.027 Uiso 1 1 calc R U . . .
H11B H 0.685538 0.279892 0.785273 0.027 Uiso 1 1 calc R U . . .
C12 C 0.56903(19) 0.33223(17) 0.69284(12) 0.0207(3) Uani 1 1 d . . . . .
H12A H 0.661472 0.400301 0.677296 0.025 Uiso 1 1 calc R U . . .
H12B H 0.498786 0.280334 0.637699 0.025 Uiso 1 1 calc R U . . .
C13 C 0.40197(19) 0.19962(18) 0.81905(12) 0.0215(3) Uani 1 1 d . . . . .
H13A H 0.471506 0.249385 0.874653 0.026 Uiso 1 1 calc R U . . .
H13B H 0.308790 0.130948 0.833453 0.026 Uiso 1 1 calc R U . . .
C14 C 0.35846(19) 0.30746(17) 0.78325(12) 0.0214(3) Uani 1 1 d . . . . .
H14A H 0.283223 0.256639 0.730102 0.026 Uiso 1 1 calc R U . . .
H14B H 0.309203 0.359160 0.829150 0.026 Uiso 1 1 calc R U . . .
C15 C 0.43965(19) 0.50777(17) 0.72036(13) 0.0224(4) Uani 1 1 d . . . . .
H15A H 0.375870 0.548558 0.761856 0.027 Uiso 1 1 calc R U . . .
H15B H 0.375899 0.453097 0.663234 0.027 Uiso 1 1 calc R U . . .
C16 C 0.57531(19) 0.62714(17) 0.70452(12) 0.0213(3) Uani 1 1 d . . . . .
H16A H 0.628083 0.588803 0.654627 0.026 Uiso 1 1 calc R U . . .
H16B H 0.539766 0.699409 0.688423 0.026 Uiso 1 1 calc R U . . .
C17 C 0.78175(18) 0.83189(17) 0.79648(12) 0.0191(3) Uani 1 1 d . . . . .
C18 C 0.80370(19) 0.93309(18) 0.88052(12) 0.0225(4) Uani 1 1 d . . . . .
C19 C 0.8981(2) 1.07385(19) 0.89109(13) 0.0261(4) Uani 1 1 d . . . . .
H19 H 0.913973 1.140240 0.947961 0.031 Uiso 1 1 calc R U . . .
C20 C 0.9691(2) 1.11917(19) 0.82066(14) 0.0286(4) Uani 1 1 d . . . . .
H20 H 1.028218 1.216571 0.827921 0.034 Uiso 1 1 calc R U . . .
C21 C 0.9524(2) 1.01986(19) 0.73948(14) 0.0258(4) Uani 1 1 d . . . . .
H21 H 1.002647 1.049866 0.691224 0.031 Uiso 1 1 calc R U . . .
C22 C 0.86329(19) 0.87604(18) 0.72665(12) 0.0213(3) Uani 1 1 d . . . . .
C23 C 0.7236(2) 0.8942(2) 0.95888(13) 0.0318(4) Uani 1 1 d . . . . .
H23A H 0.727783 0.981192 1.003893 0.048 Uiso 1 1 calc R U . . .
H23B H 0.774374 0.841143 0.984817 0.048 Uiso 1 1 calc R U . . .
H23C H 0.616535 0.834918 0.939010 0.048 Uiso 1 1 calc R U . . .
C24 C 0.8690(2) 0.77209(19) 0.64035(13) 0.0255(4) Uani 1 1 d . . . . .
H24A H 0.958933 0.815572 0.611482 0.038 Uiso 1 1 calc R U . . .
H24B H 0.776064 0.747630 0.600715 0.038 Uiso 1 1 calc R U . . .
H24C H 0.875855 0.685545 0.652800 0.038 Uiso 1 1 calc R U . . .
C25 C 0.2253(2) 0.0153(2) 0.54523(14) 0.0306(4) Uani 1 1 d . . . . .
H25A H 0.127370 -0.060859 0.518374 0.037 Uiso 1 1 calc R U . . .
H25B H 0.202711 0.104380 0.568327 0.037 Uiso 1 1 calc R U . . .
C26 C 0.3298(3) 0.0354(3) 0.47231(15) 0.0396(5) Uani 1 1 d . . . . .
H26A H 0.274734 0.044991 0.421507 0.059 Uiso 1 1 calc R U . . .
H26B H 0.362937 -0.047389 0.453156 0.059 Uiso 1 1 calc R U . . .
H26C H 0.419470 0.121559 0.494859 0.059 Uiso 1 1 calc R U . . .
C27 C 0.7276(3) 0.5484(2) 0.97610(14) 0.0348(5) Uani 1 1 d . . . . .
H27A H 0.794896 0.643307 1.011994 0.042 Uiso 0.584(14) 1 calc R U P A 1
H27B H 0.633936 0.521914 1.007033 0.042 Uiso 0.584(14) 1 calc R U P A 1
H27C H 0.837435 0.607516 0.989201 0.042 Uiso 0.416(14) 1 calc R U P A 2
H27D H 0.673742 0.598522 1.019731 0.042 Uiso 0.416(14) 1 calc R U P A 2
C28 C 0.8080(13) 0.4440(8) 0.9796(4) 0.062(2) Uani 0.584(14) 1 d . . P A 1
H28A H 0.742441 0.347800 0.946946 0.093 Uiso 0.584(14) 1 calc R U P A 1
H28B H 0.829445 0.446364 1.041950 0.093 Uiso 0.584(14) 1 calc R U P A 1
H28C H 0.904462 0.470133 0.952331 0.093 Uiso 0.584(14) 1 calc R U P A 1
C28A C 0.7161(13) 0.4211(6) 1.0038(5) 0.042(3) Uani 0.416(14) 1 d . . P A 2
H28D H 0.608680 0.358971 0.996024 0.063 Uiso 0.416(14) 1 calc R U P A 2
H28E H 0.755356 0.448083 1.066794 0.063 Uiso 0.416(14) 1 calc R U P A 2
H28F H 0.776474 0.370399 0.967403 0.063 Uiso 0.416(14) 1 calc R U P A 2

loop_
_atom_site_aniso_label
_atom_site_aniso_U_11
_atom_site_aniso_U_22
_atom_site_aniso_U_33
_atom_site_aniso_U_23
_atom_site_aniso_U_13
_atom_site_aniso_U_12
Zn1 0.02454(12) 0.01867(12) 0.02173(14) 0.00940(9) -0.00007(9) 0.00479(9)
Zn2 0.02322(12) 0.01854(12) 0.01991(13) 0.00689(9) -0.00025(9) 0.00598(9)
N1 0.0228(7) 0.0161(6) 0.0198(7) 0.0071(6) -0.0010(6) 0.0033(5)
N2 0.0187(6) 0.0140(6) 0.0242(8) 0.0056(6) 0.0015(6) 0.0045(5)
N3 0.0182(6) 0.0142(6) 0.0227(8) 0.0058(5) 0.0014(5) 0.0045(5)
N4 0.0223(7) 0.0157(6) 0.0201(7) 0.0060(5) -0.0016(6) 0.0037(5)
C1 0.0176(7) 0.0172(7) 0.0232(9) 0.0074(7) -0.0010(6) 0.0060(6)
C2 0.0203(8) 0.0220(8) 0.0238(9) 0.0075(7) -0.0001(7) 0.0064(6)
C3 0.0236(8) 0.0210(8) 0.0271(10) 0.0022(7) -0.0033(7) 0.0043(7)
C4 0.0232(8) 0.0207(8) 0.0382(11) 0.0092(8) -0.0016(8) 0.0002(7)
C5 0.0204(8) 0.0255(9) 0.0300(10) 0.0143(8) 0.0022(7) 0.0020(7)
C6 0.0188(7) 0.0227(8) 0.0241(9) 0.0101(7) 0.0002(6) 0.0072(6)
C7 0.0317(9) 0.0266(9) 0.0217(10) 0.0045(7) 0.0016(7) 0.0048(7)
C8 0.0240(8) 0.0297(9) 0.0252(10) 0.0106(8) 0.0060(7) 0.0097(7)
C9 0.0242(8) 0.0166(7) 0.0221(9) 0.0056(7) -0.0021(7) 0.0044(6)
C10 0.0231(8) 0.0168(7) 0.0285(10) 0.0066(7) -0.0027(7) 0.0062(6)
C11 0.0188(8) 0.0183(8) 0.0294(10) 0.0072(7) 0.0059(7) 0.0056(6)
C12 0.0212(8) 0.0170(7) 0.0229(9) 0.0057(7) 0.0054(7) 0.0049(6)
C13 0.0213(8) 0.0191(8) 0.0252(9) 0.0086(7) 0.0052(7) 0.0063(6)
C14 0.0195(8) 0.0188(8) 0.0265(9) 0.0079(7) 0.0045(7) 0.0059(6)
C15 0.0215(8) 0.0175(7) 0.0276(10) 0.0073(7) -0.0029(7) 0.0052(6)
C16 0.0227(8) 0.0163(7) 0.0229(9) 0.0062(7) -0.0021(7) 0.0035(6)
C17 0.0174(7) 0.0154(7) 0.0243(9) 0.0056(6) -0.0017(6) 0.0053(6)
C18 0.0225(8) 0.0199(8) 0.0243(9) 0.0047(7) -0.0015(7) 0.0074(6)
C19 0.0236(8) 0.0199(8) 0.0289(10) 0.0004(7) -0.0024(7) 0.0043(7)
C20 0.0210(8) 0.0185(8) 0.0409(12) 0.0054(8) 0.0016(8) 0.0015(7)
C21 0.0208(8) 0.0228(8) 0.0330(11) 0.0108(8) 0.0053(7) 0.0041(7)
C22 0.0179(7) 0.0206(8) 0.0257(9) 0.0065(7) 0.0000(7) 0.0070(6)
C23 0.0441(11) 0.0235(9) 0.0225(10) 0.0022(7) 0.0025(8) 0.0078(8)
C24 0.0239(8) 0.0259(9) 0.0256(10) 0.0063(7) 0.0063(7) 0.0074(7)
C25 0.0295(9) 0.0341(10) 0.0321(11) 0.0171(8) -0.0012(8) 0.0097(8)
C26 0.0482(12) 0.0497(13) 0.0262(11) 0.0134(10) 0.0027(9) 0.0212(10)
C27 0.0448(11) 0.0366(11) 0.0251(10) 0.0132(8) 0.0000(9) 0.0130(9)
C28 0.091(6) 0.074(4) 0.043(3) 0.030(3) -0.004(3) 0.047(4)
C28A 0.064(6) 0.030(3) 0.031(4) 0.012(2) -0.015(4) 0.011(3)

loop_
_atom_type_symbol
_atom_type_description
_atom_type_scat_dispersion_real
_atom_type_scat_dispersion_imag
_atom_type_scat_source
C C 0.0181 0.0091 'International Tables Vol C Tables 4.2.6.8 and 6.1.1.4'
H H 0.0000 0.0000 'International Tables Vol C Tables 4.2.6.8 and 6.1.1.4'
N N 0.0311 0.0180 'International Tables Vol C Tables 4.2.6.8 and 6.1.1.4'
Zn Zn -1.5491 0.6778 'International Tables Vol C Tables 4.2.6.8 and 6.1.1.4'

loop_
_geom_angle_atom_site_label_1
_geom_angle_atom_site_label_2
_geom_angle_atom_site_label_3
_geom_angle
_geom_angle_site_symmetry_1
_geom_angle_site_symmetry_3
_geom_angle_publ_flag
N1 Zn1 C25 151.19(7) . . ?
N1 Zn1 N2 85.32(6) . . ?
C25 Zn1 N2 123.42(7) . . ?
N4 Zn2 C27 148.36(8) . . ?
N4 Zn2 N3 85.27(6) . . ?
C27 Zn2 N3 126.12(7) . . ?
C1 N1 C9 117.80(14) . . ?
C1 N1 Zn1 127.47(11) . . ?
C9 N1 Zn1 114.15(10) . . ?
C11 N2 C13 108.00(13) . . ?
C11 N2 C10 108.68(13) . . ?
C13 N2 C10 111.15(14) . . ?
C11 N2 Zn1 121.22(11) . . ?
C13 N2 Zn1 107.88(10) . . ?
C10 N2 Zn1 99.61(9) . . ?
C14 N3 C12 108.77(13) . . ?
C14 N3 C15 108.44(13) . . ?
C12 N3 C15 110.76(14) . . ?
C14 N3 Zn2 120.78(11) . . ?
C12 N3 Zn2 108.66(10) . . ?
C15 N3 Zn2 98.92(9) . . ?
C17 N4 C16 117.32(14) . . ?
C17 N4 Zn2 128.31(11) . . ?
C16 N4 Zn2 114.31(10) . . ?
N1 C1 C6 122.92(16) . . ?
N1 C1 C2 118.57(16) . . ?
C6 C1 C2 118.51(15) . . ?
C3 C2 C1 119.80(17) . . ?
C3 C2 C7 118.66(17) . . ?
C1 C2 C7 121.50(15) . . ?
C4 C3 C2 121.47(18) . . ?
C4 C3 H3 119.3 . . ?
C2 C3 H3 119.3 . . ?
C3 C4 C5 118.78(16) . . ?
C3 C4 H4 120.6 . . ?
C5 C4 H4 120.6 . . ?
C4 C5 C6 121.68(18) . . ?
C4 C5 H5 119.2 . . ?
C6 C5 H5 119.2 . . ?
C5 C6 C1 119.54(17) . . ?
C5 C6 C8 118.05(17) . . ?
C1 C6 C8 122.26(15) . . ?
C2 C7 H7A 109.5 . . ?
C2 C7 H7B 109.5 . . ?
H7A C7 H7B 109.5 . . ?
C2 C7 H7C 109.5 . . ?
H7A C7 H7C 109.5 . . ?
H7B C7 H7C 109.5 . . ?
C6 C8 H8A 109.5 . . ?
C6 C8 H8B 109.5 . . ?
H8A C8 H8B 109.5 . . ?
C6 C8 H8C 109.5 . . ?
H8A C8 H8C 109.5 . . ?
H8B C8 H8C 109.5 . . ?
N1 C9 C10 108.90(14) . . ?
N1 C9 H9A 109.9 . . ?
C10 C9 H9A 109.9 . . ?
N1 C9 H9AB 109.9 . . ?
C10 C9 H9AB 109.9 . . ?
H9A C9 H9AB 108.3 . . ?
N2 C10 C9 110.66(13) . . ?
N2 C10 H10A 109.5 . . ?
C9 C10 H10A 109.5 . . ?
N2 C10 H10B 109.5 . . ?
C9 C10 H10B 109.5 . . ?
H10A C10 H10B 108.1 . . ?
N2 C11 C12 111.25(13) . . ?
N2 C11 H11A 109.4 . . ?
C12 C11 H11A 109.4 . . ?
N2 C11 H11B 109.4 . . ?
C12 C11 H11B 109.4 . . ?
H11A C11 H11B 108.0 . . ?
N3 C12 C11 110.24(14) . . ?
N3 C12 H12A 109.6 . . ?
C11 C12 H12A 109.6 . . ?
N3 C12 H12B 109.6 . . ?
C11 C12 H12B 109.6 . . ?
H12A C12 H12B 108.1 . . ?
N2 C13 C14 110.74(15) . . ?
N2 C13 H13A 109.5 . . ?
C14 C13 H13A 109.5 . . ?
N2 C13 H13B 109.5 . . ?
C14 C13 H13B 109.5 . . ?
H13A C13 H13B 108.1 . . ?
N3 C14 C13 111.86(13) . . ?
N3 C14 H14A 109.2 . . ?
C13 C14 H14A 109.2 . . ?
N3 C14 H14B 109.2 . . ?
C13 C14 H14B 109.2 . . ?
H14A C14 H14B 107.9 . . ?
N3 C15 C16 110.41(13) . . ?
N3 C15 H15A 109.6 . . ?
C16 C15 H15A 109.6 . . ?
N3 C15 H15B 109.6 . . ?
C16 C15 H15B 109.6 . . ?
H15A C15 H15B 108.1 . . ?
N4 C16 C15 108.97(14) . . ?
N4 C16 H16A 109.9 . . ?
C15 C16 H16A 109.9 . . ?
N4 C16 H16B 109.9 . . ?
C15 C16 H16B 109.9 . . ?
H16A C16 H16B 108.3 . . ?
N4 C17 C22 122.39(16) . . ?
N4 C17 C18 119.23(16) . . ?
C22 C17 C18 118.38(15) . . ?
C19 C18 C17 119.86(18) . . ?
C19 C18 C23 118.32(17) . . ?
C17 C18 C23 121.79(16) . . ?
C20 C19 C18 121.56(18) . . ?
C20 C19 H19 119.2 . . ?
C18 C19 H19 119.2 . . ?
C21 C20 C19 118.73(17) . . ?
C21 C20 H20 120.6 . . ?
C19 C20 H20 120.6 . . ?
C20 C21 C22 121.66(18) . . ?
C20 C21 H21 119.2 . . ?
C22 C21 H21 119.2 . . ?
C21 C22 C17 119.55(17) . . ?
C21 C22 C24 117.88(17) . . ?
C17 C22 C24 122.37(15) . . ?
C18 C23 H23A 109.5 . . ?
C18 C23 H23B 109.5 . . ?
H23A C23 H23B 109.5 . . ?
C18 C23 H23C 109.5 . . ?
H23A C23 H23C 109.5 . . ?
H23B C23 H23C 109.5 . . ?
C22 C24 H24A 109.5 . . ?
C22 C24 H24B 109.5 . . ?
H24A C24 H24B 109.5 . . ?
C22 C24 H24C 109.5 . . ?
H24A C24 H24C 109.5 . . ?
H24B C24 H24C 109.5 . . ?
C26 C25 Zn1 116.57(14) . . ?
C26 C25 H25A 108.1 . . ?
Zn1 C25 H25A 108.1 . . ?
C26 C25 H25B 108.1 . . ?
Zn1 C25 H25B 108.1 . . ?
H25A C25 H25B 107.3 . . ?
C25 C26 H26A 109.5 . . ?
C25 C26 H26B 109.5 . . ?
H26A C26 H26B 109.5 . . ?
C25 C26 H26C 109.5 . . ?
H26A C26 H26C 109.5 . . ?
H26B C26 H26C 109.5 . . ?
C28A C27 Zn2 130.7(3) . . ?
C28 C27 Zn2 120.4(3) . . ?
C28 C27 H27A 107.2 . . ?
Zn2 C27 H27A 107.2 . . ?
C28 C27 H27B 107.2 . . ?
Zn2 C27 H27B 107.2 . . ?
H27A C27 H27B 106.9 . . ?
C28A C27 H27C 104.6 . . ?
Zn2 C27 H27C 104.6 . . ?
C28A C27 H27D 104.6 . . ?
Zn2 C27 H27D 104.6 . . ?
H27C C27 H27D 105.7 . . ?
C27 C28 H28A 109.5 . . ?
C27 C28 H28B 109.5 . . ?
H28A C28 H28B 109.5 . . ?
C27 C28 H28C 109.5 . . ?
H28A C28 H28C 109.5 . . ?
H28B C28 H28C 109.5 . . ?
C27 C28A H28D 109.5 . . ?
C27 C28A H28E 109.5 . . ?
H28D C28A H28E 109.5 . . ?
C27 C28A H28F 109.5 . . ?
H28D C28A H28F 109.5 . . ?
H28E C28A H28F 109.5 . . ?

loop_
_geom_bond_atom_site_label_1
_geom_bond_atom_site_label_2
_geom_bond_distance
_geom_bond_site_symmetry_2
_geom_bond_publ_flag
Zn1 N1 1.8920(14) . ?
Zn1 C25 1.9723(19) . ?
Zn1 N2 2.2060(14) . ?
Zn2 N4 1.8965(14) . ?
Zn2 C27 1.958(2) . ?
Zn2 N3 2.1842(14) . ?
N1 C1 1.405(2) . ?
N1 C9 1.461(2) . ?
N2 C11 1.474(2) . ?
N2 C13 1.483(2) . ?
N2 C10 1.487(2) . ?
N3 C14 1.475(2) . ?
N3 C12 1.479(2) . ?
N3 C15 1.488(2) . ?
N4 C17 1.404(2) . ?
N4 C16 1.456(2) . ?
C1 C6 1.412(3) . ?
C1 C2 1.420(3) . ?
C2 C3 1.395(2) . ?
C2 C7 1.502(3) . ?
C3 C4 1.386(3) . ?
C3 H3 0.9500 . ?
C4 C5 1.386(3) . ?
C4 H4 0.9500 . ?
C5 C6 1.400(2) . ?
C5 H5 0.9500 . ?
C6 C8 1.505(3) . ?
C7 H7A 0.9800 . ?
C7 H7B 0.9800 . ?
C7 H7C 0.9800 . ?
C8 H8A 0.9800 . ?
C8 H8B 0.9800 . ?
C8 H8C 0.9800 . ?
C9 C10 1.515(2) . ?
C9 H9A 0.9900 . ?
C9 H9AB 0.9900 . ?
C10 H10A 0.9900 . ?
C10 H10B 0.9900 . ?
C11 C12 1.515(2) . ?
C11 H11A 0.9900 . ?
C11 H11B 0.9900 . ?
C12 H12A 0.9900 . ?
C12 H12B 0.9900 . ?
C13 C14 1.520(2) . ?
C13 H13A 0.9900 . ?
C13 H13B 0.9900 . ?
C14 H14A 0.9900 . ?
C14 H14B 0.9900 . ?
C15 C16 1.517(2) . ?
C15 H15A 0.9900 . ?
C15 H15B 0.9900 . ?
C16 H16A 0.9900 . ?
C16 H16B 0.9900 . ?
C17 C22 1.412(3) . ?
C17 C18 1.420(2) . ?
C18 C19 1.394(2) . ?
C18 C23 1.503(3) . ?
C19 C20 1.385(3) . ?
C19 H19 0.9500 . ?
C20 C21 1.384(3) . ?
C20 H20 0.9500 . ?
C21 C22 1.402(2) . ?
C21 H21 0.9500 . ?
C22 C24 1.509(3) . ?
C23 H23A 0.9800 . ?
C23 H23B 0.9800 . ?
C23 H23C 0.9800 . ?
C24 H24A 0.9800 . ?
C24 H24B 0.9800 . ?
C24 H24C 0.9800 . ?
C25 C26 1.508(3) . ?
C25 H25A 0.9900 . ?
C25 H25B 0.9900 . ?
C26 H26A 0.9800 . ?
C26 H26B 0.9800 . ?
C26 H26C 0.9800 . ?
C27 C28A 1.452(6) . ?
C27 C28 1.509(6) . ?
C27 H27A 0.9900 . ?
C27 H27B 0.9900 . ?
C27 H27C 0.9900 . ?
C27 H27D 0.9900 . ?
C28 H28A 0.9800 . ?
C28 H28B 0.9800 . ?
C28 H28C 0.9800 . ?
C28A H28D 0.9800 . ?
C28A H28E 0.9800 . ?
C28A H28F 0.9800 . ?
